data_1532154
loop_
_publ_author_name
'Vanderah, T.A.'
'Roth, R.S.'
'Collins, T.R.'
'Farber, L.'
'Wong-Ng, W.'

_publ_section_title
;
 Phase equilibria and crystal chemistry in the (Ba O) - (Al2 O3) - (Nb2
 O5) and (Ba O) - (Nb2 O5) systems
;
_journal_name_full 'Journal of Alloys Compd.'
_journal_page_first 116
_journal_page_last 128
_journal_volume 346
_journal_year 2002
_chemical_formula_sum 'Al0.75 Ba5.75 Nb9.25 O30'
_chemical_name_systematic 'Ba5.75 Al0.75 Nb9.25 O30'
_space_group_IT_number 100
_symmetry_space_group_name_Hall 'P 4 -2ab'
_symmetry_space_group_name_H-M 'P 4 b m'
_cell_angle_alpha 90
_cell_angle_beta 90
_cell_angle_gamma 90
_cell_formula_units_Z 1
_cell_length_a 12.558
_cell_length_b 12.558
_cell_length_c 3.9708
_cell_volume 626.209
_citation_journal_id_ASTM JALCEU
_cod_data_source_file Vanderah_JALCEU_2002_555.cif
_cod_data_source_block Al0.75Ba5.75Nb9.25O30
_cod_original_cell_volume 626.2085
_cod_database_code 1532154

loop_
_symmetry_equiv_pos_as_xyz
x,y,z
-y,x,z
-x,-y,z
y,-x,z
-x+1/2,y+1/2,z
-y+1/2,-x+1/2,z
x+1/2,-y+1/2,z
y+1/2,x+1/2,z

loop_
_atom_site_label
_atom_site_type_symbol
_atom_site_fract_x
_atom_site_fract_y
_atom_site_fract_z
_atom_site_occupancy
_atom_site_U_iso_or_equiv
Ba1 Ba+2 0 0 0.9937 0.958 0.0
Al1 Al+3 0 0.5 0.4817 0.075 0.0
O4 O-2 0.345 0.007 0.5 1 0.0
O2 O-2 0.279 0.779 0.5 1 0.0
Al2 Al+3 0.0748 0.2159 0.4562 0.075 0.0
O3 O-2 0.064 0.218 0 1 0.0
Nb1 Nb+5 0 0.5 0.4817 0.925 0.0
O1 O-2 0 0.5 0.021 1 0.0
Ba2 Ba+2 0.1721 0.6721 0.9839 0.958 0.0
Nb2 Nb+5 0.0748 0.2159 0.4562 0.925 0.0
O5 O-2 0.146 0.066 0.5 1 0.0
